data_1571427
loop_
_publ_author_name
'Murphy, Jennifer N.'
'Kobti, Joy-Lynn'
'Dao, Michelle'
'Wear, Darcy'
'Okoko, Michael'
'Pandey, Siyaram'
'Vukotic, V. Nicholas'

_publ_section_title
;
 Therapeutic coordination polymers: tailoring drug release through
 metal-ligand interactions.
;
_journal_issue 19
_journal_name_full 'Chemical science'
_journal_page_first 7041
_journal_page_last 7050
_journal_paper_doi 10.1039/d4sc00732h
_journal_volume 15
_journal_year 2024
_chemical_formula_moiety 'C44 H50 Cl4 Mn N6 O6'
_chemical_formula_sum 'C44 H50 Cl4 Mn N6 O6'
_chemical_formula_weight 955.64
_space_group_crystal_system monoclinic
_space_group_IT_number 14
_space_group_name_Hall '-P 2yn'
_space_group_name_H-M_alt 'P 1 21/n 1'
_atom_sites_solution_hydrogens mixed
_atom_sites_solution_primary dual
_audit_creation_date 2021-02-17
_audit_creation_method
;
Olex2 1.2
(compiled 2018.05.29 svn.r3508 for OlexSys, GUI svn.r5506)
;
_audit_update_record
;
2023-01-25 deposited with the CCDC.	2024-04-11 downloaded from the CCDC.
;
_cell_angle_alpha 90
_cell_angle_beta 108.475(14)
_cell_angle_gamma 90
_cell_formula_units_Z 2
_cell_length_a 8.5583(9)
_cell_length_b 21.737(3)
_cell_length_c 12.8769(19)
_cell_measurement_reflns_used 2045
_cell_measurement_temperature 170
_cell_measurement_theta_max 55.3160
_cell_measurement_theta_min 4.0540
_cell_volume 2272.1(5)
_computing_cell_refinement 'CrysAlisPro 1.171.40.53 (Rigaku OD, 2019)'
_computing_data_collection 'CrysAlisPro 1.171.40.53 (Rigaku OD, 2019)'
_computing_data_reduction 'CrysAlisPro 1.171.40.53 (Rigaku OD, 2019)'
_computing_molecular_graphics 'Olex2 (Dolomanov et al., 2009)'
_computing_publication_material 'Olex2 (Dolomanov et al., 2009)'
_computing_structure_refinement 'ShelXL (Sheldrick, 2015)'
_computing_structure_solution 'XT (Sheldrick, 2015)'
_diffrn_ambient_temperature 170
_diffrn_detector 'CCD plate'
_diffrn_measured_fraction_theta_full 0.999
_diffrn_measured_fraction_theta_max 0.999
_diffrn_measurement_details
;
List of Runs (angles in degrees, time in seconds):

  # Type    Start    End  Width  t~exp~   \w     \q     \k     \f   Frames
#--------------------------------------------------------------------------
  1  \w    182.13 278.13   1.00   60.00    --  -99.06 -59.25 140.08   96
  2  \w    182.13 278.13   1.00   60.00    --  -99.06 -59.25 -19.92   96
  3  \w   -130.71 -19.71   1.00   60.00    --  -99.06  83.74  90.05  111
  4  \w   -130.71 -19.71   1.00   60.00    --  -99.06  83.74-109.95  111
  5  \w      3.93  99.93   1.00   60.00    --   20.69  59.25 -20.08   96
  6  \w    197.13 293.13   1.00   60.00    --  -84.06 -59.25-159.92   96
  7  \w    197.13 293.13   1.00   60.00    --  -84.06 -59.25 -69.92   96
  8  \w      3.93  99.93   1.00   60.00    --   20.69  59.25  69.92   96
  9  \w   -130.71 -19.71   1.00   60.00    --  -99.06  83.74  50.05  111
 10  \w    -26.23  72.77   1.00   60.00    --   50.69 -83.74 -75.05   99
 11  \w   -130.71 -19.71   1.00   60.00    --  -99.06  83.74 -29.95  111
 12  \w    197.13 293.13   1.00   60.00    --  -84.06 -59.25  20.08   96
 13  \w   -130.71 -19.71   1.00   60.00    --  -99.06  83.74 170.05  111
;
_diffrn_measurement_device 'abstract diffractometer'
_diffrn_measurement_device_type 'Saxi-CrysAlisPro-abstract goniometer imported SAXI images'
_diffrn_measurement_method '\w scans'
_diffrn_orient_matrix_type 'CrysAlisPro convention (1999,Acta A55,543-557)'
_diffrn_orient_matrix_UB_11 -0.0116964000
_diffrn_orient_matrix_UB_12 -0.0700556000
_diffrn_orient_matrix_UB_13 -0.0191136000
_diffrn_orient_matrix_UB_21 -0.0864465000
_diffrn_orient_matrix_UB_22 0.0107767000
_diffrn_orient_matrix_UB_23 -0.1231060000
_diffrn_orient_matrix_UB_31 0.1685802000
_diffrn_orient_matrix_UB_32 0.0006449000
_diffrn_orient_matrix_UB_33 -0.0194845000
_diffrn_radiation_monochromator graphite
_diffrn_radiation_probe x-ray
_diffrn_radiation_type CuK\a
_diffrn_radiation_wavelength 1.54184
_diffrn_reflns_av_R_equivalents 0.1870
_diffrn_reflns_av_unetI/netI 0.1128
_diffrn_reflns_Laue_measured_fraction_full 0.999
_diffrn_reflns_Laue_measured_fraction_max 0.999
_diffrn_reflns_limit_h_max 10
_diffrn_reflns_limit_h_min -9
_diffrn_reflns_limit_k_max 25
_diffrn_reflns_limit_k_min -25
_diffrn_reflns_limit_l_max 14
_diffrn_reflns_limit_l_min -15
_diffrn_reflns_number 24612
_diffrn_reflns_point_group_measured_fraction_full 0.999
_diffrn_reflns_point_group_measured_fraction_max 0.999
_diffrn_reflns_theta_full 66.588
_diffrn_reflns_theta_max 66.588
_diffrn_reflns_theta_min 4.067
_diffrn_source 'fine-focus sealed X-ray tube'
_diffrn_source_type 'Enhance (Cu) X-ray Source'
_exptl_absorpt_coefficient_mu 4.965
_exptl_absorpt_correction_type none
_exptl_crystal_colour 'clear colourless'
_exptl_crystal_colour_lustre clear
_exptl_crystal_colour_primary colourless
_exptl_crystal_density_diffrn 1.397
_exptl_crystal_description irregular
_exptl_crystal_F_000 994
_exptl_crystal_size_max 0.2
_exptl_crystal_size_mid 0.05
_exptl_crystal_size_min 0.05
_refine_diff_density_max 0.813
_refine_diff_density_min -0.695
_refine_diff_density_rms 0.089
_refine_ls_extinction_method none
_refine_ls_goodness_of_fit_ref 0.967
_refine_ls_hydrogen_treatment mixed
_refine_ls_matrix_type full
_refine_ls_number_parameters 285
_refine_ls_number_reflns 4000
_refine_ls_number_restraints 3
_refine_ls_restrained_S_all 0.968
_refine_ls_R_factor_all 0.1362
_refine_ls_R_factor_gt 0.0754
_refine_ls_shift/su_max 0.000
_refine_ls_shift/su_mean 0.000
_refine_ls_structure_factor_coef Fsqd
_refine_ls_weighting_details 'w=1/[\s^2^(Fo^2^)+(0.1129P)^2^] where P=(Fo^2^+2Fc^2^)/3'
_refine_ls_weighting_scheme calc
_refine_ls_wR_factor_gt 0.1829
_refine_ls_wR_factor_ref 0.2346
_reflns_Friedel_coverage 0.000
_reflns_number_gt 2185
_reflns_number_total 4000
_reflns_threshold_expression 'I > 2\s(I)'
_cod_data_source_file d4sc00732h4.cif
_cod_data_source_block cu_jnm108
_cod_depositor_comments 'Adding full bibliography for 1571426--1571436.cif.'
_cod_database_code 1571427
_shelx_shelxl_version_number 2017/1
_shelx_space_group_comment
;
The symmetry employed for this shelxl refinement is uniquely defined
by the following loop, which should always be used as a source of
symmetry information in preference to the above space-group names.
They are only intended as comments.
;
_shelx_estimated_absorpt_t_max 0.789
_shelx_estimated_absorpt_t_min 0.437
_reflns_odcompleteness_completeness 96.54
_reflns_odcompleteness_iscentric 1
_reflns_odcompleteness_theta 76.12
_olex2_refinement_description
;
1. Fixed Uiso
 At 1.2 times of:
  All C(H) groups, All C(H,H) groups
 At 1.5 times of:
  All C(H,H,H) groups, All O(H) groups
2. Restrained distances
 O3-H3
 0.85 with sigma of 0.01
 C21-H3
 1.910527 with sigma of 0.02
 Mn1-H3
 2.81661 with sigma of 0.02
3.a Secondary CH2 refined with riding coordinates:
 C2(H2A,H2B), C18(H18A,H18B), C19(H19A,H19B), C20(H20A,H20B), C21(H21A,H21B)
3.b Aromatic/amide H refined with riding coordinates:
 C5(H5), C6(H6), C7(H7), C8(H8), C11(H11), C12(H12), C13(H13), C15(H15),
 C16(H16), C17(H17)
3.c Idealised Me refined as rotating group:
 C22(H22A,H22B,H22C)
;
_olex2_submission_special_instructions 'No special instructions were received'

loop_
_space_group_symop_operation_xyz
'x, y, z'
'-x+1/2, y+1/2, -z+1/2'
'-x, -y, -z'
'x-1/2, -y-1/2, z-1/2'

loop_
_atom_site_label
_atom_site_type_symbol
_atom_site_fract_x
_atom_site_fract_y
_atom_site_fract_z
_atom_site_U_iso_or_equiv
_atom_site_adp_type
_atom_site_occupancy
_atom_site_site_symmetry_order
_atom_site_calc_flag
_atom_site_refinement_flags_posn
_atom_site_refinement_flags_adp
_atom_site_refinement_flags_occupancy
_atom_site_disorder_assembly
_atom_site_disorder_group
Mn1 Mn 0.500000 0.500000 0.500000 0.0437(4) Uani 1 2 d DS T P . .
Cl1 Cl 0.5664(2) 0.35258(9) 1.16347(14) 0.0694(5) Uani 1 1 d . . . . .
Cl2 Cl 0.69214(19) 0.26670(8) 0.80271(14) 0.0650(5) Uani 1 1 d . . . . .
O1 O 0.4234(5) 0.49261(18) 0.6440(3) 0.0512(10) Uani 1 1 d . . . . .
O2 O 0.5872(5) 0.41750(19) 0.7369(3) 0.0578(11) Uani 1 1 d . . . . .
O3 O 0.3747(5) 0.58922(19) 0.4577(3) 0.0545(11) Uani 1 1 d D . . . .
H3 H 0.391(5) 0.6149(16) 0.412(4) 0.082 Uiso 1 1 d DR . . . .
N1 N 0.2734(5) 0.4499(2) 0.3987(4) 0.0492(12) Uani 1 1 d . . . . .
N2 N 0.1089(6) 0.4020(2) 0.2552(4) 0.0484(12) Uani 1 1 d . . . . .
N3 N 0.5559(6) 0.3581(2) 0.9279(4) 0.0477(12) Uani 1 1 d . . . . .
C1 C 0.4826(7) 0.4595(3) 0.7272(5) 0.0440(14) Uani 1 1 d . . . . .
C2 C 0.4213(7) 0.4710(3) 0.8248(5) 0.0490(14) Uani 1 1 d . . . . .
H2A H 0.517343 0.475655 0.891724 0.059 Uiso 1 1 calc R . . . .
H2B H 0.358402 0.509969 0.813025 0.059 Uiso 1 1 calc R . . . .
C3 C 0.3141(7) 0.4200(3) 0.8418(4) 0.0441(13) Uani 1 1 d . . . . .
C4 C 0.3829(7) 0.3655(3) 0.8972(4) 0.0433(14) Uani 1 1 d . . . . .
C5 C 0.2804(7) 0.3217(3) 0.9209(5) 0.0487(15) Uani 1 1 d . . . . .
H5 H 0.326671 0.286513 0.963217 0.058 Uiso 1 1 calc R . . . .
C6 C 0.1100(7) 0.3294(3) 0.8826(5) 0.0556(16) Uani 1 1 d . . . . .
H6 H 0.040721 0.299046 0.898213 0.067 Uiso 1 1 calc R . . . .
C7 C 0.0422(7) 0.3799(3) 0.8232(5) 0.0565(16) Uani 1 1 d . . . . .
H7 H -0.074215 0.383869 0.795125 0.068 Uiso 1 1 calc R . . . .
C8 C 0.1431(7) 0.4261(3) 0.8030(5) 0.0496(15) Uani 1 1 d . . . . .
H8 H 0.094828 0.461719 0.762766 0.060 Uiso 1 1 calc R . . . .
C9 C 0.6322(7) 0.3060(3) 0.9867(5) 0.0508(15) Uani 1 1 d . . . . .
C10 C 0.6465(7) 0.2981(3) 1.0971(5) 0.0562(16) Uani 1 1 d . . . . .
C11 C 0.7272(8) 0.2470(3) 1.1560(6) 0.0651(19) Uani 1 1 d . . . . .
H11 H 0.731551 0.241713 1.230139 0.078 Uiso 1 1 calc R . . . .
C12 C 0.7998(8) 0.2046(3) 1.1079(7) 0.073(2) Uani 1 1 d . . . . .
H12 H 0.856231 0.170483 1.149135 0.087 Uiso 1 1 calc R . . . .
C13 C 0.7916(8) 0.2111(3) 0.9991(6) 0.0664(19) Uani 1 1 d . . . . .
H13 H 0.843013 0.181863 0.965731 0.080 Uiso 1 1 calc R . . . .
C14 C 0.7075(7) 0.2607(3) 0.9398(5) 0.0519(16) Uani 1 1 d . . . . .
C15 C 0.1233(7) 0.4390(3) 0.4145(5) 0.0501(15) Uani 1 1 d . . . . .
H15 H 0.096094 0.450217 0.477986 0.060 Uiso 1 1 calc R . . . .
C16 C 0.0217(7) 0.4103(3) 0.3263(5) 0.0526(15) Uani 1 1 d . . . . .
H16 H -0.088917 0.398192 0.315667 0.063 Uiso 1 1 calc R . . . .
C17 C 0.2583(7) 0.4271(3) 0.3014(5) 0.0490(15) Uani 1 1 d . . . . .
H17 H 0.342488 0.428237 0.267933 0.059 Uiso 1 1 calc R . . . .
C18 C 0.0458(7) 0.3764(3) 0.1434(5) 0.0524(15) Uani 1 1 d . . . . .
H18A H -0.025509 0.340573 0.143445 0.063 Uiso 1 1 calc R . . . .
H18B H 0.139618 0.361879 0.120495 0.063 Uiso 1 1 calc R . . . .
C19 C -0.0521(7) 0.4239(3) 0.0614(5) 0.0507(15) Uani 1 1 d . . . . .
H19A H -0.104999 0.403063 -0.009450 0.061 Uiso 1 1 calc R . . . .
H19B H -0.140792 0.440221 0.087647 0.061 Uiso 1 1 calc R . . . .
C20 C 0.0491(7) 0.4774(3) 0.0423(5) 0.0491(15) Uani 1 1 d . . . . .
H20A H 0.098473 0.499369 0.112400 0.059 Uiso 1 1 calc R . . . .
H20B H 0.140336 0.461120 0.018504 0.059 Uiso 1 1 calc R . . . .
C21 C 0.2174(7) 0.6022(3) 0.4710(5) 0.0618(18) Uani 1 1 d D . . . .
H21A H 0.211251 0.581619 0.538215 0.074 Uiso 1 1 calc R . . . .
H21B H 0.129336 0.584839 0.408066 0.074 Uiso 1 1 calc R . . . .
C22 C 0.1889(10) 0.6676(3) 0.4786(7) 0.089(3) Uani 1 1 d . . . . .
H22A H 0.179242 0.687262 0.408349 0.133 Uiso 1 1 calc GR . . . .
H22B H 0.281287 0.685748 0.536147 0.133 Uiso 1 1 calc GR . . . .
H22C H 0.086748 0.673817 0.496249 0.133 Uiso 1 1 calc GR . . . .
H3A H 0.587(7) 0.362(3) 0.862(5) 0.054(18) Uiso 1 1 d . . . . .

loop_
_atom_site_aniso_label
_atom_site_aniso_U_11
_atom_site_aniso_U_22
_atom_site_aniso_U_33
_atom_site_aniso_U_23
_atom_site_aniso_U_13
_atom_site_aniso_U_12
Mn1 0.0381(7) 0.0511(8) 0.0365(8) 0.0018(6) 0.0042(6) 0.0007(6)
Cl1 0.0672(11) 0.0825(13) 0.0532(10) 0.0009(8) 0.0115(8) -0.0018(9)
Cl2 0.0534(9) 0.0724(11) 0.0629(11) -0.0064(8) 0.0096(8) -0.0011(8)
O1 0.041(2) 0.067(3) 0.044(2) 0.007(2) 0.0104(19) 0.0034(19)
O2 0.065(3) 0.057(3) 0.055(3) 0.015(2) 0.024(2) 0.014(2)
O3 0.050(2) 0.057(3) 0.054(3) 0.006(2) 0.014(2) 0.005(2)
N1 0.044(3) 0.051(3) 0.047(3) -0.001(2) 0.006(2) -0.002(2)
N2 0.046(3) 0.056(3) 0.037(3) 0.003(2) 0.005(2) -0.007(2)
N3 0.040(3) 0.051(3) 0.047(3) 0.011(2) 0.006(2) 0.001(2)
C1 0.049(3) 0.039(3) 0.043(3) 0.003(3) 0.013(3) -0.008(3)
C2 0.055(4) 0.045(3) 0.043(3) 0.002(3) 0.009(3) 0.004(3)
C3 0.047(3) 0.049(3) 0.036(3) -0.003(3) 0.013(3) -0.003(3)
C4 0.040(3) 0.045(3) 0.039(3) 0.000(3) 0.005(3) -0.003(3)
C5 0.049(3) 0.050(4) 0.042(4) 0.003(3) 0.008(3) -0.007(3)
C6 0.044(3) 0.070(4) 0.050(4) 0.003(3) 0.011(3) -0.010(3)
C7 0.044(3) 0.068(4) 0.051(4) -0.001(3) 0.006(3) 0.004(3)
C8 0.047(3) 0.058(4) 0.040(3) 0.004(3) 0.008(3) 0.008(3)
C9 0.035(3) 0.054(4) 0.055(4) 0.010(3) 0.002(3) -0.005(3)
C10 0.047(3) 0.060(4) 0.050(4) 0.002(3) -0.002(3) -0.004(3)
C11 0.053(4) 0.070(5) 0.059(4) 0.024(4) 0.000(3) -0.007(4)
C12 0.041(4) 0.065(5) 0.090(6) 0.019(4) -0.011(4) 0.000(3)
C13 0.044(4) 0.062(4) 0.074(5) 0.002(4) -0.008(3) -0.001(3)
C14 0.037(3) 0.048(4) 0.058(4) 0.004(3) -0.002(3) -0.004(3)
C15 0.042(3) 0.059(4) 0.049(4) 0.001(3) 0.015(3) -0.003(3)
C16 0.045(3) 0.067(4) 0.042(4) 0.003(3) 0.009(3) -0.006(3)
C17 0.042(3) 0.062(4) 0.039(3) -0.002(3) 0.008(3) -0.008(3)
C18 0.055(4) 0.056(4) 0.041(3) -0.007(3) 0.008(3) -0.007(3)
C19 0.043(3) 0.063(4) 0.040(3) 0.000(3) 0.005(3) -0.008(3)
C20 0.042(3) 0.055(4) 0.043(3) -0.003(3) 0.004(3) -0.006(3)
C21 0.049(4) 0.080(5) 0.052(4) 0.004(3) 0.009(3) 0.007(3)
C22 0.084(6) 0.062(5) 0.123(8) -0.004(5) 0.035(5) 0.014(4)

loop_
_atom_type_symbol
_atom_type_description
_atom_type_scat_dispersion_real
_atom_type_scat_dispersion_imag
_atom_type_scat_source
C C 0.0181 0.0091 'International Tables Vol C Tables 4.2.6.8 and 6.1.1.4'
H H 0.0000 0.0000 'International Tables Vol C Tables 4.2.6.8 and 6.1.1.4'
Cl Cl 0.3639 0.7018 'International Tables Vol C Tables 4.2.6.8 and 6.1.1.4'
Mn Mn -0.5299 2.8052 'International Tables Vol C Tables 4.2.6.8 and 6.1.1.4'
N N 0.0311 0.0180 'International Tables Vol C Tables 4.2.6.8 and 6.1.1.4'
O O 0.0492 0.0322 'International Tables Vol C Tables 4.2.6.8 and 6.1.1.4'

loop_
_geom_angle_atom_site_label_1
_geom_angle_atom_site_label_2
_geom_angle_atom_site_label_3
_geom_angle
_geom_angle_site_symmetry_1
_geom_angle_site_symmetry_3
_geom_angle_publ_flag
O1 Mn1 O1 180.0 . 3_666 ?
O1 Mn1 O3 88.78(15) 3_666 . ?
O1 Mn1 O3 91.22(15) . . ?
O1 Mn1 O3 91.22(15) 3_666 3_666 ?
O1 Mn1 O3 88.78(15) . 3_666 ?
O1 Mn1 N1 88.77(16) 3_666 . ?
O1 Mn1 N1 91.23(16) . . ?
O1 Mn1 N1 88.77(16) . 3_666 ?
O1 Mn1 N1 91.23(16) 3_666 3_666 ?
O3 Mn1 O3 180.0 3_666 . ?
O3 Mn1 N1 88.81(16) 3_666 . ?
O3 Mn1 N1 88.81(16) . 3_666 ?
O3 Mn1 N1 91.19(16) . . ?
O3 Mn1 N1 91.19(16) 3_666 3_666 ?
N1 Mn1 N1 180.0 . 3_666 ?
C1 O1 Mn1 128.7(4) . . ?
Mn1 O3 H3 125.1(17) . . ?
C21 O3 Mn1 123.0(4) . . ?
C21 O3 H3 108.3(16) . . ?
C15 N1 Mn1 131.9(4) . . ?
C17 N1 Mn1 122.8(4) . . ?
C17 N1 C15 105.1(5) . . ?
C16 N2 C18 126.6(5) . . ?
C17 N2 C16 107.1(5) . . ?
C17 N2 C18 126.0(5) . . ?
C4 N3 H3A 107(3) . . ?
C9 N3 C4 120.6(5) . . ?
C9 N3 H3A 110(3) . . ?
O1 C1 C2 117.2(5) . . ?
O2 C1 O1 125.6(5) . . ?
O2 C1 C2 117.2(5) . . ?
C1 C2 H2A 109.1 . . ?
C1 C2 H2B 109.1 . . ?
H2A C2 H2B 107.8 . . ?
C3 C2 C1 112.7(5) . . ?
C3 C2 H2A 109.1 . . ?
C3 C2 H2B 109.1 . . ?
C4 C3 C2 121.2(5) . . ?
C8 C3 C2 120.0(5) . . ?
C8 C3 C4 118.9(5) . . ?
C3 C4 N3 117.9(5) . . ?
C5 C4 N3 122.5(5) . . ?
C5 C4 C3 119.5(5) . . ?
C4 C5 H5 119.9 . . ?
C4 C5 C6 120.2(6) . . ?
C6 C5 H5 119.9 . . ?
C5 C6 H6 119.7 . . ?
C7 C6 C5 120.6(6) . . ?
C7 C6 H6 119.7 . . ?
C6 C7 H7 119.8 . . ?
C6 C7 C8 120.3(6) . . ?
C8 C7 H7 119.8 . . ?
C3 C8 C7 120.2(5) . . ?
C3 C8 H8 119.9 . . ?
C7 C8 H8 119.9 . . ?
N3 C9 C14 121.9(6) . . ?
C10 C9 N3 121.6(6) . . ?
C10 C9 C14 116.4(5) . . ?
C9 C10 Cl1 119.9(5) . . ?
C11 C10 Cl1 118.8(6) . . ?
C11 C10 C9 121.2(6) . . ?
C10 C11 H11 119.7 . . ?
C12 C11 C10 120.5(7) . . ?
C12 C11 H11 119.7 . . ?
C11 C12 H12 119.8 . . ?
C11 C12 C13 120.3(6) . . ?
C13 C12 H12 119.8 . . ?
C12 C13 H13 120.4 . . ?
C14 C13 C12 119.2(7) . . ?
C14 C13 H13 120.4 . . ?
C9 C14 Cl2 119.1(4) . . ?
C13 C14 Cl2 118.6(5) . . ?
C13 C14 C9 122.3(6) . . ?
N1 C15 H15 125.2 . . ?
C16 C15 N1 109.7(5) . . ?
C16 C15 H15 125.2 . . ?
N2 C16 H16 126.8 . . ?
C15 C16 N2 106.5(5) . . ?
C15 C16 H16 126.8 . . ?
N1 C17 N2 111.6(5) . . ?
N1 C17 H17 124.2 . . ?
N2 C17 H17 124.2 . . ?
N2 C18 H18A 109.3 . . ?
N2 C18 H18B 109.3 . . ?
N2 C18 C19 111.8(5) . . ?
H18A C18 H18B 107.9 . . ?
C19 C18 H18A 109.3 . . ?
C19 C18 H18B 109.3 . . ?
C18 C19 H19A 108.6 . . ?
C18 C19 H19B 108.6 . . ?
H19A C19 H19B 107.6 . . ?
C20 C19 C18 114.5(5) . . ?
C20 C19 H19A 108.6 . . ?
C20 C19 H19B 108.6 . . ?
C19 C20 H20A 108.8 . . ?
C19 C20 H20B 108.8 . . ?
C20 C20 C19 113.6(6) 3_565 . ?
C20 C20 H20A 108.8 3_565 . ?
C20 C20 H20B 108.8 3_565 . ?
H20A C20 H20B 107.7 . . ?
O3 C21 H21A 109.1 . . ?
O3 C21 H21B 109.1 . . ?
O3 C21 C22 112.6(6) . . ?
H21A C21 H21B 107.8 . . ?
C22 C21 H21A 109.1 . . ?
C22 C21 H21B 109.1 . . ?
C21 C22 H22A 109.5 . . ?
C21 C22 H22B 109.5 . . ?
C21 C22 H22C 109.5 . . ?
H22A C22 H22B 109.5 . . ?
H22A C22 H22C 109.5 . . ?
H22B C22 H22C 109.5 . . ?

loop_
_geom_bond_atom_site_label_1
_geom_bond_atom_site_label_2
_geom_bond_distance
_geom_bond_site_symmetry_2
_geom_bond_publ_flag
Mn1 O1 2.160(4) . ?
Mn1 O1 2.160(4) 3_666 ?
Mn1 O3 2.199(4) . ?
Mn1 O3 2.199(4) 3_666 ?
Mn1 N1 2.247(5) . ?
Mn1 N1 2.247(5) 3_666 ?
Cl1 C10 1.724(7) . ?
Cl2 C14 1.733(7) . ?
O1 C1 1.257(7) . ?
O2 C1 1.256(7) . ?
O3 H3 0.855(9) . ?
O3 C21 1.437(7) . ?
N1 C15 1.383(7) . ?
N1 C17 1.315(7) . ?
N2 C16 1.364(7) . ?
N2 C17 1.343(7) . ?
N2 C18 1.477(7) . ?
N3 C4 1.415(7) . ?
N3 C9 1.403(7) . ?
N3 H3A 0.97(6) . ?
C1 C2 1.528(8) . ?
C2 H2A 0.9900 . ?
C2 H2B 0.9900 . ?
C2 C3 1.498(8) . ?
C3 C4 1.413(8) . ?
C3 C8 1.395(8) . ?
C4 C5 1.392(7) . ?
C5 H5 0.9500 . ?
C5 C6 1.393(8) . ?
C6 H6 0.9500 . ?
C6 C7 1.359(8) . ?
C7 H7 0.9500 . ?
C7 C8 1.402(8) . ?
C8 H8 0.9500 . ?
C9 C10 1.399(9) . ?
C9 C14 1.412(8) . ?
C10 C11 1.398(9) . ?
C11 H11 0.9500 . ?
C11 C12 1.365(10) . ?
C12 H12 0.9500 . ?
C12 C13 1.388(10) . ?
C13 H13 0.9500 . ?
C13 C14 1.384(8) . ?
C15 H15 0.9500 . ?
C15 C16 1.346(8) . ?
C16 H16 0.9500 . ?
C17 H17 0.9500 . ?
C18 H18A 0.9900 . ?
C18 H18B 0.9900 . ?
C18 C19 1.523(8) . ?
C19 H19A 0.9900 . ?
C19 H19B 0.9900 . ?
C19 C20 1.516(8) . ?
C20 C20 1.509(11) 3_565 ?
C20 H20A 0.9900 . ?
C20 H20B 0.9900 . ?
C21 H21A 0.9900 . ?
C21 H21B 0.9900 . ?
C21 C22 1.450(9) . ?
C22 H22A 0.9800 . ?
C22 H22B 0.9800 . ?
C22 H22C 0.9800 . ?
